data_7213359
loop_
_publ_author_name
'Tanaka, Koichi'
'Fujimoto, Daisuke'
'Altreuther, A.'
'Oeser, Thomas'
'Irngartinger, Hermann'
'Toda, Fumio'

_publ_section_title
;
 Chiral inclusion crystallization of achiral
 tetrakis(&#x200A;p-halophenyl)ethylenes with achiral guest compounds
;
_journal_issue 10
_journal_name_full 'Journal of the Chemical Society, Perkin Transactions 2'
_journal_page_first 2115
_journal_paper_doi 10.1039/b003473h
_journal_year 2000
_chemical_formula_sum 'C26 H16 I4'
_chemical_formula_weight 835.99
_chemical_name_systematic
;
Tetra-(4-jodophenyl)ethene (5)
;
_space_group_IT_number 14
_symmetry_cell_setting monoclinic
_symmetry_space_group_name_Hall '-P 2yn'
_symmetry_space_group_name_H-M 'P 1 21/n 1'
_atom_sites_solution_hydrogens geom
_atom_sites_solution_primary direct
_atom_sites_solution_secondary difmap
_audit_creation_method SHELXL-97
_cell_angle_alpha 90.0
_cell_angle_beta 97.61(2)
_cell_angle_gamma 90.0
_cell_formula_units_Z 4
_cell_length_a 9.648(1)
_cell_length_b 16.605(7)
_cell_length_c 15.810(6)
_cell_measurement_reflns_used 25
_cell_measurement_temperature 173(2)
_cell_measurement_theta_max 22.1
_cell_measurement_theta_min 10.1
_cell_volume 2510.5(15)
_computing_structure_refinement 'SHELXL-97 (Sheldrick, 1997)'
_computing_structure_solution 'SHELXS-97 (Sheldrick, 1990)'
_diffrn_ambient_temperature 173(2)
_diffrn_measured_fraction_theta_full 0.998
_diffrn_measured_fraction_theta_max 0.998
_diffrn_measurement_device_type NONIUS_CAD4
_diffrn_measurement_method \w2\q
_diffrn_radiation_monochromator graphite
_diffrn_radiation_source 'fine-focus sealed tube'
_diffrn_radiation_type MoK\a
_diffrn_radiation_wavelength 0.71073
_diffrn_reflns_av_R_equivalents 0.0377
_diffrn_reflns_av_sigmaI/netI 0.0230
_diffrn_reflns_limit_h_max 12
_diffrn_reflns_limit_h_min 0
_diffrn_reflns_limit_k_max 21
_diffrn_reflns_limit_k_min 0
_diffrn_reflns_limit_l_max 20
_diffrn_reflns_limit_l_min -20
_diffrn_reflns_number 6370
_diffrn_reflns_theta_full 27.97
_diffrn_reflns_theta_max 27.97
_diffrn_reflns_theta_min 2.45
_diffrn_standards_decay_% -3
_diffrn_standards_interval_count 100
_diffrn_standards_interval_time 60
_diffrn_standards_number 3
_exptl_absorpt_coefficient_mu 4.976
_exptl_absorpt_correction_T_max 0.495
_exptl_absorpt_correction_T_min 0.198
_exptl_absorpt_correction_type empirical
_exptl_crystal_colour colourless
_exptl_crystal_density_diffrn 2.212
_exptl_crystal_density_method 'not measured'
_exptl_crystal_description plate
_exptl_crystal_F_000 1536
_exptl_crystal_size_max 0.35
_exptl_crystal_size_mid 0.22
_exptl_crystal_size_min 0.08
_refine_diff_density_max 1.68
_refine_diff_density_min -0.19
_refine_diff_density_rms 0.188
_refine_ls_extinction_method none
_refine_ls_goodness_of_fit_ref 1.063
_refine_ls_hydrogen_treatment mixed
_refine_ls_matrix_type full
_refine_ls_number_parameters 271
_refine_ls_number_reflns 6027
_refine_ls_number_restraints 0
_refine_ls_restrained_S_all 1.063
_refine_ls_R_factor_all 0.053
_refine_ls_R_factor_gt 0.038
_refine_ls_shift/su_max 0.001
_refine_ls_shift/su_mean 0.000
_refine_ls_structure_factor_coef Fsqd
_refine_ls_weighting_details 'calc w=1/[\s^2^(Fo^2^)+(0.0658P)^2^+3.9785P] where P=(Fo^2^+2Fc^2^)/3'
_refine_ls_weighting_scheme calc
_refine_ls_wR_factor_gt 0.097
_refine_ls_wR_factor_ref 0.103
_reflns_number_gt 4936
_reflns_number_total 6027
_reflns_threshold_expression >2sigma(I)
_cod_data_source_file b003473hsup1.cif
_cod_data_source_block 753tj4
_cod_depositor_comments
;
The following automatic conversions were performed:
'_atom_site_symetry_multiplicity' tag replaced with
'_atom_site_symmetry_multiplicity'.

Automatic conversion script
Id: cif_correct_tags 1440 2010-10-19 06:21:57Z saulius 
;
_cod_original_cell_volume 2511(1)
_cod_original_sg_symbol_H-M 'P 21/n'
_cod_database_code 7213359

loop_
_symmetry_equiv_pos_as_xyz
'x, y, z'
'-x+1/2, y+1/2, -z+1/2'
'-x, -y, -z'
'x-1/2, -y-1/2, z-1/2'

loop_
_atom_site_label
_atom_site_type_symbol
_atom_site_fract_x
_atom_site_fract_y
_atom_site_fract_z
_atom_site_U_iso_or_equiv
_atom_site_adp_type
_atom_site_occupancy
_atom_site_symmetry_multiplicity
_atom_site_calc_flag
_atom_site_refinement_flags
I1 I 1.28177(3) 0.36940(2) 0.352837(19) 0.03656(10) Uani 1 1 d .
I2 I 0.57239(5) 0.47368(2) -0.19918(2) 0.05038(13) Uani 1 1 d .
I3 I 0.63863(3) 0.10671(2) 0.560912(17) 0.03284(9) Uani 1 1 d .
I4 I 0.16062(4) 0.02107(2) -0.08063(2) 0.04160(10) Uani 1 1 d .
C1 C 0.6056(4) 0.2180(3) 0.1731(3) 0.0240(8) Uani 1 1 d .
C2 C 0.6903(4) 0.2751(3) 0.1466(3) 0.0245(8) Uani 1 1 d .
C3 C 0.8247(4) 0.2979(2) 0.1982(2) 0.0216(7) Uani 1 1 d .
C4 C 0.9244(5) 0.2392(3) 0.2251(3) 0.0293(9) Uani 1 1 d .
H4 H 0.9030 0.1842 0.2134 0.035 Uiso 1 1 calc R
C5 C 1.0538(5) 0.2593(3) 0.2684(3) 0.0311(9) Uani 1 1 d .
H5 H 1.1204 0.2185 0.2861 0.037 Uiso 1 1 calc R
C6 C 1.0852(4) 0.3394(3) 0.2858(2) 0.0242(8) Uani 1 1 d .
C7 C 0.9895(5) 0.3991(3) 0.2608(3) 0.0274(8) Uani 1 1 d .
H7 H 1.0113 0.4539 0.2738 0.033 Uiso 1 1 calc R
C8 C 0.8601(5) 0.3781(3) 0.2163(3) 0.0253(8) Uani 1 1 d .
H8 H 0.7946 0.4193 0.1978 0.030 Uiso 1 1 calc R
C9 C 0.6601(4) 0.3171(3) 0.0636(3) 0.0237(8) Uani 1 1 d .
C10 C 0.5295(5) 0.3525(3) 0.0391(3) 0.0335(10) Uani 1 1 d .
H10 H 0.4573 0.3462 0.0740 0.040 Uiso 1 1 calc R
C11 C 0.5044(5) 0.3967(3) -0.0358(3) 0.0371(11) Uani 1 1 d .
H11 H 0.4158 0.4213 -0.0516 0.045 Uiso 1 1 calc R
C12 C 0.6081(5) 0.4048(3) -0.0872(3) 0.0312(10) Uani 1 1 d .
C13 C 0.7381(5) 0.3700(3) -0.0649(3) 0.0323(10) Uani 1 1 d .
H13 H 0.8092 0.3759 -0.1006 0.039 Uiso 1 1 calc R
C14 C 0.7628(4) 0.3264(3) 0.0101(3) 0.0285(9) Uani 1 1 d .
H14 H 0.8519 0.3023 0.0255 0.034 Uiso 1 1 calc R
C15 C 0.6188(4) 0.1916(3) 0.2643(3) 0.0239(8) Uani 1 1 d .
C16 C 0.6160(5) 0.1097(3) 0.2854(3) 0.0295(9) Uani 1 1 d .
H16 H 0.6100 0.0704 0.2414 0.035 Uiso 1 1 calc R
C17 C 0.6220(5) 0.0853(3) 0.3699(3) 0.0308(9) Uani 1 1 d .
H17 H 0.6205 0.0296 0.3837 0.037 Uiso 1 1 calc R
C18 C 0.6302(4) 0.1426(3) 0.4337(3) 0.0252(8) Uani 1 1 d .
C19 C 0.6330(5) 0.2236(3) 0.4141(3) 0.0319(9) Uani 1 1 d .
H19 H 0.6380 0.2628 0.4582 0.038 Uiso 1 1 calc R
C20 C 0.6283(5) 0.2470(3) 0.3298(3) 0.0296(9) Uani 1 1 d .
H20 H 0.6317 0.3028 0.3167 0.035 Uiso 1 1 calc R
C21 C 0.4969(4) 0.1756(3) 0.1141(3) 0.0248(8) Uani 1 1 d .
C22 C 0.3632(5) 0.1592(3) 0.1347(3) 0.0349(10) Uani 1 1 d .
H22 H 0.3386 0.1783 0.1874 0.042 Uiso 1 1 calc R
C23 C 0.2658(5) 0.1162(4) 0.0808(3) 0.0371(11) Uani 1 1 d .
H23 H 0.1751 0.1066 0.0957 0.044 Uiso 1 1 calc R
C24 C 0.3026(5) 0.0873(3) 0.0042(3) 0.0299(9) Uani 1 1 d .
C25 C 0.4343(5) 0.1013(3) -0.0172(3) 0.0332(10) Uani 1 1 d .
H25 H 0.4593 0.0808 -0.0691 0.040 Uiso 1 1 calc R
C26 C 0.5314(5) 0.1458(3) 0.0376(3) 0.0308(9) Uani 1 1 d .
H26 H 0.6217 0.1557 0.0222 0.037 Uiso 1 1 calc R

loop_
_atom_site_aniso_label
_atom_site_aniso_U_11
_atom_site_aniso_U_22
_atom_site_aniso_U_33
_atom_site_aniso_U_23
_atom_site_aniso_U_13
_atom_site_aniso_U_12
I1 0.02766(15) 0.0464(2) 0.03269(16) 0.01073(13) -0.00667(12) -0.00876(13)
I2 0.0863(3) 0.03256(18) 0.02511(16) 0.00938(12) -0.01933(17) -0.01911(17)
I3 0.02887(15) 0.04727(19) 0.02198(14) 0.00954(11) 0.00189(11) 0.00286(12)
I4 0.03794(18) 0.0454(2) 0.03635(18) 0.00555(13) -0.01394(14) -0.01172(14)
C1 0.0250(19) 0.025(2) 0.0220(18) 0.0036(15) 0.0030(15) 0.0002(16)
C2 0.0230(18) 0.025(2) 0.0251(19) 0.0016(15) 0.0021(15) 0.0008(16)
C3 0.0225(18) 0.0237(19) 0.0182(16) 0.0048(14) 0.0016(14) 0.0026(15)
C4 0.028(2) 0.021(2) 0.037(2) 0.0040(17) -0.0012(17) 0.0017(17)
C5 0.029(2) 0.027(2) 0.035(2) 0.0091(18) -0.0039(18) 0.0060(18)
C6 0.0216(18) 0.030(2) 0.0195(17) 0.0054(15) -0.0025(14) -0.0025(16)
C7 0.032(2) 0.025(2) 0.0231(19) 0.0007(16) -0.0020(16) -0.0002(17)
C8 0.028(2) 0.0218(19) 0.0250(19) 0.0027(15) -0.0005(16) 0.0041(16)
C9 0.0213(18) 0.025(2) 0.0237(18) 0.0052(15) -0.0009(15) -0.0034(15)
C10 0.024(2) 0.036(3) 0.041(2) 0.015(2) 0.0045(18) 0.0004(18)
C11 0.029(2) 0.035(3) 0.044(3) 0.012(2) -0.009(2) 0.0005(19)
C12 0.040(2) 0.028(2) 0.0221(19) 0.0080(16) -0.0106(17) -0.0130(19)
C13 0.029(2) 0.044(3) 0.023(2) 0.0053(18) 0.0010(17) -0.0104(19)
C14 0.0201(18) 0.040(3) 0.0237(19) 0.0043(18) -0.0023(15) -0.0040(17)
C15 0.0253(19) 0.027(2) 0.0191(17) 0.0023(15) 0.0033(14) -0.0022(16)
C16 0.040(2) 0.024(2) 0.0234(19) -0.0017(16) 0.0025(18) -0.0075(18)
C17 0.042(2) 0.022(2) 0.029(2) 0.0037(17) 0.0065(18) -0.0051(18)
C18 0.0221(18) 0.032(2) 0.0215(18) 0.0048(16) 0.0025(15) -0.0008(16)
C19 0.046(3) 0.028(2) 0.023(2) -0.0036(17) 0.0082(18) -0.0005(19)
C20 0.042(2) 0.021(2) 0.026(2) 0.0012(16) 0.0083(18) 0.0020(18)
C21 0.0220(18) 0.029(2) 0.0228(18) 0.0052(16) -0.0002(15) 0.0007(16)
C22 0.031(2) 0.050(3) 0.024(2) 0.000(2) 0.0087(17) -0.005(2)
C23 0.025(2) 0.055(3) 0.030(2) 0.004(2) 0.0022(18) -0.009(2)
C24 0.027(2) 0.035(2) 0.025(2) 0.0076(17) -0.0068(16) -0.0047(18)
C25 0.033(2) 0.041(3) 0.026(2) -0.0040(18) 0.0026(18) -0.008(2)
C26 0.027(2) 0.036(2) 0.030(2) 0.0012(18) 0.0071(17) -0.0092(18)

loop_
_atom_type_symbol
_atom_type_description
_atom_type_scat_dispersion_real
_atom_type_scat_dispersion_imag
_atom_type_scat_source
C C 0.0033 0.0016 'International Tables Vol C Tables 4.2.6.8 and 6.1.1.4'
H H 0.0000 0.0000 'International Tables Vol C Tables 4.2.6.8 and 6.1.1.4'
I I -0.4742 1.8119 'International Tables Vol C Tables 4.2.6.8 and 6.1.1.4'

loop_
_geom_angle_atom_site_label_1
_geom_angle_atom_site_label_2
_geom_angle_atom_site_label_3
_geom_angle
C2 C1 C21 122.9(4)
C2 C1 C15 121.7(4)
C21 C1 C15 115.4(3)
C1 C2 C9 123.2(4)
C1 C2 C3 121.8(4)
C9 C2 C3 114.9(3)
C4 C3 C8 117.6(4)
C4 C3 C2 120.4(4)
C8 C3 C2 121.8(4)
C5 C4 C3 121.6(4)
C5 C4 H4 119.2
C3 C4 H4 119.2
C4 C5 C6 119.4(4)
C4 C5 H5 120.3
C6 C5 H5 120.3
C7 C6 C5 121.0(4)
C7 C6 I1 119.9(3)
C5 C6 I1 119.1(3)
C6 C7 C8 119.1(4)
C6 C7 H7 120.5
C8 C7 H7 120.5
C7 C8 C3 121.4(4)
C7 C8 H8 119.3
C3 C8 H8 119.3
C14 C9 C10 118.2(4)
C14 C9 C2 121.2(4)
C10 C9 C2 120.6(4)
C11 C10 C9 120.6(4)
C11 C10 H10 119.7
C9 C10 H10 119.7
C12 C11 C10 119.8(4)
C12 C11 H11 120.1
C10 C11 H11 120.1
C11 C12 C13 120.9(4)
C11 C12 I2 120.1(4)
C13 C12 I2 119.0(3)
C14 C13 C12 119.0(4)
C14 C13 H13 120.5
C12 C13 H13 120.5
C13 C14 C9 121.5(4)
C13 C14 H14 119.2
C9 C14 H14 119.2
C20 C15 C16 118.1(4)
C20 C15 C1 121.1(4)
C16 C15 C1 120.7(4)
C17 C16 C15 120.8(4)
C17 C16 H16 119.6
C15 C16 H16 119.6
C18 C17 C16 119.4(4)
C18 C17 H17 120.3
C16 C17 H17 120.3
C17 C18 C19 120.6(4)
C17 C18 I3 119.8(3)
C19 C18 I3 119.6(3)
C18 C19 C20 119.3(4)
C18 C19 H19 120.3
C20 C19 H19 120.3
C15 C20 C19 121.7(4)
C15 C20 H20 119.1
C19 C20 H20 119.1
C26 C21 C22 118.0(4)
C26 C21 C1 119.1(4)
C22 C21 C1 122.8(4)
C23 C22 C21 121.9(4)
C23 C22 H22 119.0
C21 C22 H22 119.0
C22 C23 C24 119.0(4)
C22 C23 H23 120.5
C24 C23 H23 120.5
C25 C24 C23 120.3(4)
C25 C24 I4 118.5(3)
C23 C24 I4 121.2(3)
C24 C25 C26 120.1(4)
C24 C25 H25 120.0
C26 C25 H25 120.0
C21 C26 C25 120.6(4)
C21 C26 H26 119.7
C25 C26 H26 119.7

loop_
_geom_bond_atom_site_label_1
_geom_bond_atom_site_label_2
_geom_bond_distance
I1 C6 2.107(4)
I2 C12 2.097(4)
I3 C18 2.089(4)
I4 C24 2.097(5)
C1 C2 1.354(6)
C1 C21 1.486(6)
C1 C15 1.497(5)
C2 C9 1.481(6)
C2 C3 1.486(6)
C3 C4 1.395(6)
C3 C8 1.396(6)
C4 C5 1.382(6)
C4 H4 0.9500
C5 C6 1.383(7)
C5 H5 0.9500
C6 C7 1.377(6)
C7 C8 1.394(6)
C7 H7 0.9500
C8 H8 0.9500
C9 C14 1.395(6)
C9 C10 1.398(6)
C10 C11 1.386(7)
C10 H10 0.9500
C11 C12 1.377(7)
C11 H11 0.9500
C12 C13 1.384(7)
C13 C14 1.382(6)
C13 H13 0.9500
C14 H14 0.9500
C15 C20 1.380(6)
C15 C16 1.400(6)
C16 C17 1.391(6)
C16 H16 0.9500
C17 C18 1.381(6)
C17 H17 0.9500
C18 C19 1.381(6)
C19 C20 1.383(6)
C19 H19 0.9500
C20 H20 0.9500
C21 C26 1.387(6)
C21 C22 1.398(6)
C22 C23 1.381(7)
C22 H22 0.9500
C23 C24 1.391(7)
C23 H23 0.9500
C24 C25 1.378(6)
C25 C26 1.399(6)
C25 H25 0.9500
C26 H26 0.9500

loop_
_geom_torsion_atom_site_label_1
_geom_torsion_atom_site_label_2
_geom_torsion_atom_site_label_3
_geom_torsion_atom_site_label_4
_geom_torsion
C21 C1 C2 C9 17.5(7)
C15 C1 C2 C9 -164.5(4)
C21 C1 C2 C3 -160.1(4)
C15 C1 C2 C3 18.0(6)
C1 C2 C3 C4 54.2(6)
C9 C2 C3 C4 -123.6(4)
C1 C2 C3 C8 -130.5(5)
C9 C2 C3 C8 51.7(5)
C8 C3 C4 C5 0.2(6)
C2 C3 C4 C5 175.8(4)
C3 C4 C5 C6 0.2(7)
C4 C5 C6 C7 0.2(7)
C4 C5 C6 I1 179.4(3)
C5 C6 C7 C8 -1.0(6)
I1 C6 C7 C8 179.8(3)
C6 C7 C8 C3 1.4(6)
C4 C3 C8 C7 -1.0(6)
C2 C3 C8 C7 -176.5(4)
C1 C2 C9 C14 -133.0(5)
C3 C2 C9 C14 44.7(6)
C1 C2 C9 C10 50.5(6)
C3 C2 C9 C10 -131.7(4)
C14 C9 C10 C11 -1.1(7)
C2 C9 C10 C11 175.4(5)
C9 C10 C11 C12 1.0(8)
C10 C11 C12 C13 -0.5(8)
C10 C11 C12 I2 -178.7(4)
C11 C12 C13 C14 0.1(7)
I2 C12 C13 C14 178.2(4)
C12 C13 C14 C9 -0.1(7)
C10 C9 C14 C13 0.6(7)
C2 C9 C14 C13 -175.9(4)
C2 C1 C15 C20 47.8(6)
C21 C1 C15 C20 -134.0(4)
C2 C1 C15 C16 -134.8(5)
C21 C1 C15 C16 43.4(6)
C20 C15 C16 C17 0.3(7)
C1 C15 C16 C17 -177.1(4)
C15 C16 C17 C18 0.3(7)
C16 C17 C18 C19 -0.2(7)
C16 C17 C18 I3 179.8(3)
C17 C18 C19 C20 -0.4(7)
I3 C18 C19 C20 179.6(4)
C16 C15 C20 C19 -1.0(7)
C1 C15 C20 C19 176.5(4)
C18 C19 C20 C15 1.0(8)
C2 C1 C21 C26 46.2(6)
C15 C1 C21 C26 -132.0(4)
C2 C1 C21 C22 -138.3(5)
C15 C1 C21 C22 43.5(6)
C26 C21 C22 C23 -1.3(8)
C1 C21 C22 C23 -176.7(5)
C21 C22 C23 C24 1.0(8)
C22 C23 C24 C25 0.1(8)
C22 C23 C24 I4 179.7(4)
C23 C24 C25 C26 -0.9(8)
I4 C24 C25 C26 179.5(4)
C22 C21 C26 C25 0.4(7)
C1 C21 C26 C25 176.1(4)
C24 C25 C26 C21 0.6(8)
